data_7001492
loop_
_publ_author_name
'Mishra, Shashank'
'Jeanneau, Erwann'
'Ledoux, Gilles'
'Daniele, St\'ephane'

_publ_section_title
;
 Lanthanide complexes in hybrid halometallate materials:
 interconversion between a novel 2D microporous framework and a 1D
 zigzag chain structure of iodoargentates templated by octakis-solvated
 terbium(III) cation
;
_journal_issue 25
_journal_name_full 'Dalton Transactions'
_journal_page_first 4954
_journal_page_last 4961
_journal_paper_doi 10.1039/b903576a
_journal_year 2009
_chemical_formula_moiety '2(C16 H48 O8 S8 Tb), Ag5 I8, Ag2 I5'
_chemical_formula_sum 'C32 H96 Ag7 I13 O16 S16 Tb2'
_chemical_formula_weight 3972.84
_space_group_IT_number 15
_symmetry_cell_setting monoclinic
_symmetry_space_group_name_Hall '-C 2yc'
_symmetry_space_group_name_H-M 'C 1 2/c 1'
_atom_sites_solution_hydrogens geom
_atom_sites_solution_primary direct
_audit_creation_date 08-07-08
_audit_creation_method CRYSTALS_ver_12.85
_cell_angle_alpha 90.0000
_cell_angle_beta 102.5088(9)
_cell_angle_gamma 90.0000
_cell_formula_units_Z 4
_cell_length_a 42.80100(100)
_cell_length_b 12.80720(20)
_cell_length_c 18.62970(40)
_cell_measurement_reflns_used 9597
_cell_measurement_temperature 150
_cell_measurement_theta_max 27.878
_cell_measurement_theta_min 0.679
_cell_volume 9969.7(4)
_computing_cell_refinement 'DENZO/SCALEPACK (Otwinowski & Minor, 1997)'
_computing_data_collection 'COLLECT (Nonius, 1997-2001).'
_computing_data_reduction 'DENZO/SCALEPACK (Otwinowski & Minor, 1997)'
_computing_molecular_graphics 'CAMERON (Watkin et al., 1996)'
_computing_publication_material 'CRYSTALS (Betteridge et al., 2003)'
_computing_structure_refinement 'CRYSTALS (Betteridge et al., 2003)'
_computing_structure_solution 'SIR97 (Altomare et al., 1999)'
_diffrn_ambient_temperature 150
_diffrn_measured_fraction_theta_full 0.992
_diffrn_measured_fraction_theta_max 0.982
_diffrn_measurement_device 'Nonius KappaCCD'
_diffrn_measurement_device_type Area
_diffrn_measurement_method '\f & \w scans'
_diffrn_radiation_monochromator graphite
_diffrn_radiation_type 'Mo K\a'
_diffrn_radiation_wavelength 0.71069
_diffrn_reflns_av_R_equivalents 0.026
_diffrn_reflns_limit_h_max 56
_diffrn_reflns_limit_h_min -55
_diffrn_reflns_limit_k_max 16
_diffrn_reflns_limit_k_min -16
_diffrn_reflns_limit_l_max 24
_diffrn_reflns_limit_l_min -24
_diffrn_reflns_number 20717
_diffrn_reflns_theta_full 25.950
_diffrn_reflns_theta_max 27.903
_diffrn_reflns_theta_min 1.663
_diffrn_standards_number 0
_exptl_absorpt_coefficient_mu 7.144
_exptl_absorpt_correction_T_max 0.1787
_exptl_absorpt_correction_T_min 0.1606
_exptl_absorpt_correction_type multi-scan
_exptl_crystal_colour colorless
_exptl_crystal_density_diffrn 2.647
_exptl_crystal_density_method 'not measured'
_exptl_crystal_description plate
_exptl_crystal_F_000 7280
_exptl_crystal_size_max 0.48
_exptl_crystal_size_mid 0.26
_exptl_crystal_size_min 0.24
_refine_diff_density_max 1.53
_refine_diff_density_min -2.08
_refine_ls_extinction_coef 21(3)
_refine_ls_extinction_method 'Larson (1970), Equation 22'
_refine_ls_goodness_of_fit_ref 1.0492
_refine_ls_hydrogen_treatment constr
_refine_ls_matrix_type full
_refine_ls_number_parameters 394
_refine_ls_number_reflns 9092
_refine_ls_number_restraints 0
_refine_ls_R_factor_all 0.0489
_refine_ls_R_factor_gt 0.0369
_refine_ls_shift/su_max 0.002397
_refine_ls_structure_factor_coef F
_refine_ls_weighting_details
;
Method, part 1, Chebychev polynomial, (Watkin, 1994, Prince, 1982)
[weight] = 1.0/[A~0~*T~0~(x)+A~1~*T~1~(x) ... +A~n-1~]*T~n-1~(x)]
where A~i~ are the Chebychev coefficients listed below and x= Fcalc/Fmax
Method = Robust Weighting (Prince, 1982)
W = [weight] * [1-(deltaF/6*sigmaF)^2^]^2^
A~i~ are:
0.667 0.343 0.395
;
_refine_ls_weighting_scheme calc
_refine_ls_wR_factor_all 0.0471
_refine_ls_wR_factor_gt 0.0394
_refine_ls_wR_factor_ref 0.0380
_reflns_limit_h_max 54
_reflns_limit_h_min -56
_reflns_limit_k_max 16
_reflns_limit_k_min 0
_reflns_limit_l_max 24
_reflns_limit_l_min 0
_reflns_number_gt 9707
_reflns_number_total 11718
_reflns_threshold_expression I>2.0\s(I)
_oxford_diffrn_Wilson_B_factor 0.00
_oxford_diffrn_Wilson_scale 0.00
_oxford_refine_ls_r_factor_ref 0.0340
_oxford_refine_ls_scale 0.03799(4)
_oxford_reflns_number_all 11678
_oxford_reflns_threshold_expression_ref I>3.0\s(I)
_oxford_structure_analysis_title 'scale in C 2/c'
_cod_data_source_file b903576a.txt
_cod_data_source_block complex_3
_cod_depositor_comments
;
The following automatic conversions were performed:
'_symmetry_cell_setting' value 'Monoclinic' changed to 'monoclinic'
according to '/home/saulius/struct/CIF-dictionaries/cif_core.dic'
dictionary named 'cif_core.dic' version 2.4.1 from 2010-06-29.

Automatic conversion script
Id: cif_fix_enum 1527 2010-12-29 10:47:43Z saulius 
;
_cod_original_cell_volume 9969.668(354)
_cod_original_sg_symbol_H-M 'C 1 2/c 1 '
_cod_database_code 7001492

loop_
_symmetry_equiv_pos_as_xyz
x,y,z
-x,-y,-z
x+1/2,y+1/2,z
-x+1/2,-y+1/2,-z
-x,y,-z+1/2
x,-y,z+1/2
-x+1/2,y+1/2,-z+1/2
x+1/2,-y+1/2,z+1/2

loop_
_atom_site_label
_atom_site_type_symbol
_atom_site_fract_x
_atom_site_fract_y
_atom_site_fract_z
_atom_site_U_iso_or_equiv
_atom_site_occupancy
_atom_site_adp_type
_atom_site_refinement_flags_posn
_atom_site_refinement_flags_adp
_atom_site_refinement_flags_occupancy
_atom_site_disorder_assembly
_atom_site_disorder_group
_oxford_atom_site_special_shape
_atom_site_attached_hydrogens
C1 C 0.4531(3) 0.6857(10) 0.8157(6) 0.1070 1.0000 Uani . . . . . . .
C2 C 0.4162(2) 0.8555(7) 0.8034(5) 0.0526 1.0000 Uani . . . . . . .
C3 C 0.48480(18) 0.9510(6) 0.6292(5) 0.0484 1.0000 Uani . . . . . . .
C4 C 0.45845(17) 0.9341(5) 0.4852(4) 0.0333 1.0000 Uani . . . . . . .
C5 C 0.34499(17) 1.0359(5) 0.6716(4) 0.0358 1.0000 Uani . . . . . . .
C6 C 0.37923(17) 1.1036(5) 0.5768(4) 0.0352 1.0000 Uani . . . . . . .
C7 C 0.36445(18) 0.8008(5) 0.3401(3) 0.0339 1.0000 Uani . . . . . . .
C8 C 0.35953(18) 1.0038(5) 0.3759(4) 0.0378 1.0000 Uani . . . . . . .
C9 C 0.30387(18) 0.5773(6) 0.3794(4) 0.0426 1.0000 Uani . . . . . . .
C10 C 0.28570(14) 0.7314(5) 0.4608(4) 0.0325 1.0000 Uani . . . . . . .
C11 C 0.3314(3) 0.6057(6) 0.7140(5) 0.0617 1.0000 Uani . . . . . . .
C12 C 0.29017(17) 0.7666(7) 0.6741(4) 0.0460 1.0000 Uani . . . . . . .
C13 C 0.4464(2) 0.5687(7) 0.4032(5) 0.0500 1.0000 Uani . . . . . . .
C14 C 0.47392(16) 0.5938(6) 0.5466(4) 0.0394 1.0000 Uani . . . . . . .
C15 C 0.40154(18) 0.3865(6) 0.6677(5) 0.0468 1.0000 Uani . . . . . . .
C16 C 0.37666(18) 0.3999(6) 0.5218(4) 0.0444 1.0000 Uani . . . . . . .
S1 S 0.43672(5) 0.77922(16) 0.75027(9) 0.0419 1.0000 Uani . . . . . . .
S2 S 0.44664(3) 0.93049(11) 0.57121(8) 0.0251 1.0000 Uani . . . . . . .
S3 S 0.35884(3) 0.98777(10) 0.59464(8) 0.0218 1.0000 Uani . . . . . . .
S4 S 0.35314(3) 0.87808(11) 0.40970(7) 0.0231 1.0000 Uani . . . . . . .
S5 S 0.31463(3) 0.62762(11) 0.47070(8) 0.0228 1.0000 Uani . . . . . . .
S6 S 0.33194(4) 0.73992(11) 0.69037(8) 0.0246 1.0000 Uani . . . . . . .
S7 S 0.44649(4) 0.65997(11) 0.47559(8) 0.0260 1.0000 Uani . . . . . . .
S8 S 0.40255(3) 0.47080(11) 0.59245(9) 0.0255 1.0000 Uani . . . . . . .
O1 O 0.41135(11) 0.7187(3) 0.6971(2) 0.0308 1.0000 Uani . . . . . . .
O2 O 0.43919(9) 0.8156(3) 0.5837(2) 0.0228 1.0000 Uani . . . . . . .
O3 O 0.38482(9) 0.9093(3) 0.6276(2) 0.0219 1.0000 Uani . . . . . . .
O4 O 0.38083(9) 0.8673(3) 0.4765(2) 0.0230 1.0000 Uani . . . . . . .
O5 O 0.34661(9) 0.6815(3) 0.4732(2) 0.0227 1.0000 Uani . . . . . . .
O6 O 0.33912(10) 0.7423(3) 0.6139(2) 0.0249 1.0000 Uani . . . . . . .
O7 O 0.41385(9) 0.6435(3) 0.4948(2) 0.0241 1.0000 Uani . . . . . . .
O8 O 0.38273(11) 0.5654(3) 0.6047(2) 0.0298 1.0000 Uani . . . . . . .
Tb1 Tb 0.387371(6) 0.740866(18) 0.571654(13) 0.0150 1.0000 Uani . . . . . . .
I2 I 0.5000 0.55048(4) 0.2500 0.0314 1.0000 Uani S T . . . . .
I3 I 0.540749(10) 0.75384(3) 0.47282(2) 0.0281 1.0000 Uani . . . . . . .
I4 I 0.805513(9) 0.82133(3) 0.66054(2) 0.0295 1.0000 Uani . . . . . . .
I7 I 0.728626(10) 1.05371(3) 0.72245(2) 0.0298 1.0000 Uani . . . . . . .
I5 I 0.734705(10) 0.96505(3) 0.47591(2) 0.0270 1.0000 Uani . . . . . . .
I1 I 0.450274(9) 0.85228(3) 0.27405(2) 0.0299 1.0000 Uani . . . . . . .
I6 I 0.691068(9) 0.74103(3) 0.60621(2) 0.0294 1.0000 Uani . . . . . . .
Ag4 Ag 0.741369(14) 0.89797(4) 0.62704(3) 0.0372 1.0000 Uani . . . . . . .
Ag3 Ag 0.755431(14) 0.66569(4) 0.64383(3) 0.0360 1.0000 Uani . . . . . . .
Ag1 Ag 0.512919(14) 0.75085(4) 0.32620(3) 0.0381 1.0000 Uani . . . . . . .
Ag2 Ag 0.77094(3) 0.76658(8) 0.51027(5) 0.0354 0.5000 Uani . . . . . . .
H91 H 0.3179 0.5208 0.3736 0.0640 1.0000 Uiso R . . . . . .
H92 H 0.3057 0.6313 0.3444 0.0640 1.0000 Uiso R . . . . . .
H93 H 0.2821 0.5520 0.3694 0.0640 1.0000 Uiso R . . . . . .
H101 H 0.2910 0.7783 0.5022 0.0470 1.0000 Uiso R . . . . . .
H102 H 0.2856 0.7696 0.4166 0.0472 1.0000 Uiso R . . . . . .
H103 H 0.2646 0.7030 0.4586 0.0472 1.0000 Uiso R . . . . . .
H111 H 0.3530 0.5807 0.7289 0.1030 1.0000 Uiso R . . . . . .
H112 H 0.3204 0.5976 0.7535 0.1030 1.0000 Uiso R . . . . . .
H113 H 0.3204 0.5667 0.6718 0.1030 1.0000 Uiso R . . . . . .
H121 H 0.2871 0.8382 0.6583 0.0712 1.0000 Uiso R . . . . . .
H122 H 0.2829 0.7566 0.7190 0.0711 1.0000 Uiso R . . . . . .
H123 H 0.2790 0.7205 0.6364 0.0710 1.0000 Uiso R . . . . . .
H151 H 0.4143 0.4159 0.7120 0.0680 1.0000 Uiso R . . . . . .
H152 H 0.4099 0.3191 0.6594 0.0680 1.0000 Uiso R . . . . . .
H153 H 0.3799 0.3789 0.6735 0.0681 1.0000 Uiso R . . . . . .
H161 H 0.3724 0.4415 0.4779 0.0650 1.0000 Uiso R . . . . . .
H162 H 0.3872 0.3363 0.5125 0.0649 1.0000 Uiso R . . . . . .
H163 H 0.3568 0.3839 0.5362 0.0651 1.0000 Uiso R . . . . . .
H21 H 0.4073 0.9167 0.7756 0.0761 1.0000 Uiso R . . . . . .
H22 H 0.4310 0.8773 0.8479 0.0763 1.0000 Uiso R . . . . . .
H23 H 0.3994 0.8137 0.8161 0.0760 1.0000 Uiso R . . . . . .
H11 H 0.4672 0.6412 0.7959 0.1380 1.0000 Uiso R . . . . . .
H12 H 0.4649 0.7198 0.8592 0.1381 1.0000 Uiso R . . . . . .
H13 H 0.4361 0.6445 0.8277 0.1381 1.0000 Uiso R . . . . . .
H71 H 0.3676 0.7302 0.3566 0.0490 1.0000 Uiso R . . . . . .
H72 H 0.3839 0.8285 0.3295 0.0493 1.0000 Uiso R . . . . . .
H73 H 0.3478 0.8032 0.2964 0.0492 1.0000 Uiso R . . . . . .
H81 H 0.3551 1.0556 0.4095 0.0552 1.0000 Uiso R . . . . . .
H82 H 0.3815 1.0093 0.3718 0.0551 1.0000 Uiso R . . . . . .
H83 H 0.3456 1.0134 0.3289 0.0549 1.0000 Uiso R . . . . . .
H31 H 0.4828 0.9464 0.6793 0.0689 1.0000 Uiso R . . . . . .
H32 H 0.4925 1.0189 0.6200 0.0691 1.0000 Uiso R . . . . . .
H33 H 0.4993 0.8984 0.6201 0.0690 1.0000 Uiso R . . . . . .
H41 H 0.4407 0.9139 0.4463 0.0500 1.0000 Uiso R . . . . . .
H42 H 0.4649 1.0037 0.4763 0.0502 1.0000 Uiso R . . . . . .
H43 H 0.4762 0.8872 0.4865 0.0501 1.0000 Uiso R . . . . . .
H141 H 0.4750 0.6295 0.5923 0.0571 1.0000 Uiso R . . . . . .
H142 H 0.4946 0.5947 0.5348 0.0571 1.0000 Uiso R . . . . . .
H143 H 0.4672 0.5231 0.5504 0.0571 1.0000 Uiso R . . . . . .
H131 H 0.4299 0.5876 0.3617 0.0801 1.0000 Uiso R . . . . . .
H132 H 0.4667 0.5689 0.3893 0.0798 1.0000 Uiso R . . . . . .
H133 H 0.4421 0.4998 0.4197 0.0799 1.0000 Uiso R . . . . . .
H61 H 0.3910 1.0903 0.5392 0.0531 1.0000 Uiso R . . . . . .
H62 H 0.3938 1.1254 0.6212 0.0531 1.0000 Uiso R . . . . . .
H63 H 0.3638 1.1580 0.5605 0.0530 1.0000 Uiso R . . . . . .
H51 H 0.3333 0.9814 0.6901 0.0531 1.0000 Uiso R . . . . . .
H52 H 0.3631 1.0565 0.7095 0.0531 1.0000 Uiso R . . . . . .
H53 H 0.3312 1.0946 0.6570 0.0531 1.0000 Uiso R . . . . . .

loop_
_atom_site_aniso_label
_atom_site_aniso_U_11
_atom_site_aniso_U_22
_atom_site_aniso_U_33
_atom_site_aniso_U_23
_atom_site_aniso_U_13
_atom_site_aniso_U_12
C1 0.143(11) 0.092(8) 0.053(6) -0.037(6) -0.050(6) 0.092(8)
C2 0.050(5) 0.053(5) 0.047(4) -0.024(4) -0.006(4) 0.015(4)
C3 0.036(4) 0.049(4) 0.055(5) -0.011(4) 0.000(3) -0.029(3)
C4 0.038(3) 0.027(3) 0.038(3) 0.001(3) 0.016(3) -0.004(3)
C5 0.043(4) 0.034(3) 0.034(3) -0.007(3) 0.016(3) 0.014(3)
C6 0.039(4) 0.018(3) 0.048(4) 0.010(3) 0.009(3) 0.001(2)
C7 0.046(4) 0.036(3) 0.020(3) -0.001(2) 0.007(3) -0.005(3)
C8 0.042(4) 0.032(3) 0.035(3) 0.013(3) -0.002(3) -0.004(3)
C9 0.038(4) 0.050(4) 0.038(4) -0.017(3) 0.004(3) -0.018(3)
C10 0.014(3) 0.037(3) 0.043(4) -0.001(3) 0.000(2) 0.000(2)
C11 0.111(8) 0.032(4) 0.062(5) 0.019(4) 0.062(6) 0.014(4)
C12 0.026(3) 0.073(5) 0.043(4) 0.003(4) 0.016(3) -0.004(3)
C13 0.047(4) 0.053(5) 0.057(5) -0.017(4) 0.029(4) 0.005(4)
C14 0.024(3) 0.037(4) 0.055(4) 0.011(3) 0.003(3) 0.007(3)
C15 0.034(4) 0.044(4) 0.059(5) 0.028(4) 0.005(3) 0.006(3)
C16 0.040(4) 0.038(4) 0.050(4) -0.018(3) 0.001(3) -0.003(3)
S1 0.0415(10) 0.0532(11) 0.0276(8) -0.0069(7) 0.0003(7) -0.0060(8)
S2 0.0195(6) 0.0213(6) 0.0351(7) -0.0062(5) 0.0075(5) -0.0047(5)
S3 0.0201(6) 0.0196(6) 0.0240(6) -0.0023(5) 0.0011(5) 0.0040(5)
S4 0.0198(6) 0.0266(7) 0.0214(6) 0.0043(5) 0.0012(5) -0.0001(5)
S5 0.0177(6) 0.0249(6) 0.0242(6) 0.0008(5) 0.0012(5) -0.0050(5)
S6 0.0266(7) 0.0252(7) 0.0242(6) -0.0003(5) 0.0101(5) 0.0006(5)
S7 0.0267(7) 0.0215(6) 0.0336(7) -0.0007(5) 0.0150(6) 0.0023(5)
S8 0.0196(6) 0.0181(6) 0.0370(7) 0.0026(5) 0.0023(5) -0.0012(5)
O1 0.035(2) 0.026(2) 0.027(2) 0.0038(17) -0.0018(18) -0.0053(18)
O2 0.0187(18) 0.0198(18) 0.030(2) 0.0004(15) 0.0044(15) -0.0021(15)
O3 0.0246(19) 0.0180(18) 0.0225(18) 0.0002(14) 0.0038(15) -0.0002(15)
O4 0.0226(19) 0.0237(19) 0.0205(18) 0.0027(15) -0.0002(15) -0.0034(15)
O5 0.0180(18) 0.027(2) 0.0237(19) 0.0005(15) 0.0065(15) -0.0032(15)
O6 0.027(2) 0.028(2) 0.0222(19) -0.0020(16) 0.0121(16) -0.0024(16)
O7 0.0185(18) 0.025(2) 0.029(2) -0.0050(16) 0.0062(15) 0.0032(15)
O8 0.042(2) 0.0155(18) 0.035(2) -0.0005(16) 0.0141(19) -0.0015(17)
Tb1 0.01377(11) 0.01433(11) 0.01639(11) -0.00102(8) 0.00193(8) 0.00017(8)
I2 0.0441(3) 0.0216(2) 0.0318(3) 0.0000 0.0153(2) 0.0000
I3 0.0302(2) 0.03065(19) 0.02239(17) 0.00173(14) 0.00353(14) 0.00220(15)
I4 0.02336(18) 0.02433(18) 0.0389(2) 0.00256(15) 0.00279(15) 0.00002(14)
I7 0.02987(19) 0.0334(2) 0.02515(18) -0.00883(15) 0.00363(15) -0.00018(16)
I5 0.0327(2) 0.02585(18) 0.02238(17) 0.00053(14) 0.00580(14) 0.00202(15)
I1 0.02052(17) 0.0381(2) 0.03021(19) -0.00933(16) 0.00353(14) 0.00017(15)
I6 0.02378(18) 0.02716(19) 0.0343(2) -0.00125(15) -0.00021(15) -0.00154(14)
Ag4 0.0462(3) 0.0319(2) 0.0332(2) -0.0022(2) 0.0082(2) 0.0078(2)
Ag3 0.0460(3) 0.0308(2) 0.0308(2) 0.00543(19) 0.0074(2) 0.0065(2)
Ag1 0.0449(3) 0.0423(3) 0.0242(2) -0.0010(2) 0.0009(2) 0.0004(2)
Ag2 0.0476(6) 0.0332(5) 0.0257(4) 0.0030(4) 0.0084(4) 0.0070(4)

loop_
_atom_type_symbol
_atom_type_scat_dispersion_real
_atom_type_scat_dispersion_imag
_atom_type_scat_Cromer_Mann_a1
_atom_type_scat_Cromer_Mann_b1
_atom_type_scat_Cromer_Mann_a2
_atom_type_scat_Cromer_Mann_b2
_atom_type_scat_Cromer_Mann_a3
_atom_type_scat_Cromer_Mann_b3
_atom_type_scat_Cromer_Mann_a4
_atom_type_scat_Cromer_Mann_b4
_atom_type_scat_Cromer_Mann_c
_atom_type_scat_source
C 0.0033 0.0016 2.3100 20.8439 1.0200 10.2075 1.5886 0.5687 0.8650 51.6512 0.2156 'International Tables Vol C 4.2.6.8 and 6.1.1.4'
H 0.0000 0.0000 0.4930 10.5109 0.3229 26.1257 0.1402 3.1424 0.0408 57.7998 0.0030 'International Tables Vol C 4.2.6.8 and 6.1.1.4'
S 0.1246 0.1234 6.9053 1.4679 5.2034 22.2151 1.4379 0.2536 1.5863 56.1720 0.8669 'International Tables Vol C 4.2.6.8 and 6.1.1.4'
Ag -0.8971 1.1015 19.2808 0.6446 16.6885 7.4726 4.8045 24.6605 1.0463 99.8156 5.1790 'International Tables Vol C 4.2.6.8 and 6.1.1.4'
I -0.4742 1.8119 20.1472 4.3470 18.9949 0.3814 7.5138 27.7660 2.2735 66.8776 4.0712 'International Tables Vol C 4.2.6.8 and 6.1.1.4'
Tb -0.1723 4.1537 25.8976 2.2426 18.2185 0.1961 14.3167 12.6648 2.9535 115.3620 3.5822 'International Tables Vol C 4.2.6.8 and 6.1.1.4'
O 0.0106 0.0060 3.0485 13.2771 2.2868 5.7011 1.5463 0.3239 0.8670 32.9089 0.2508 'International Tables Vol C 4.2.6.8 and 6.1.1.4'

loop_
_geom_angle_atom_site_label_1
_geom_angle_site_symmetry_1
_geom_angle_atom_site_label_2
_geom_angle_site_symmetry_2
_geom_angle_atom_site_label_3
_geom_angle_site_symmetry_3
_geom_angle
_geom_angle_publ_flag
S1 . C1 . H11 . 109.3 no
S1 . C1 . H12 . 109.6 no
H11 . C1 . H12 . 109.6 no
S1 . C1 . H13 . 109.2 no
H11 . C1 . H13 . 109.4 no
H12 . C1 . H13 . 109.8 no
S1 . C2 . H21 . 109.5 no
S1 . C2 . H22 . 109.2 no
H21 . C2 . H22 . 109.5 no
S1 . C2 . H23 . 108.7 no
H21 . C2 . H23 . 110.5 no
H22 . C2 . H23 . 109.5 no
S2 . C3 . H31 . 108.7 no
S2 . C3 . H32 . 109.3 no
H31 . C3 . H32 . 109.7 no
S2 . C3 . H33 . 109.6 no
H31 . C3 . H33 . 109.2 no
H32 . C3 . H33 . 110.3 no
S2 . C4 . H41 . 109.7 no
S2 . C4 . H42 . 109.2 no
H41 . C4 . H42 . 109.2 no
S2 . C4 . H43 . 109.6 no
H41 . C4 . H43 . 109.9 no
H42 . C4 . H43 . 109.2 no
S3 . C5 . H51 . 109.1 no
S3 . C5 . H52 . 109.3 no
H51 . C5 . H52 . 109.4 no
S3 . C5 . H53 . 109.5 no
H51 . C5 . H53 . 109.5 no
H52 . C5 . H53 . 109.9 no
S3 . C6 . H61 . 110.1 no
S3 . C6 . H62 . 109.4 no
H61 . C6 . H62 . 109.4 no
S3 . C6 . H63 . 109.2 no
H61 . C6 . H63 . 109.3 no
H62 . C6 . H63 . 109.5 no
S4 . C7 . H71 . 109.5 no
S4 . C7 . H72 . 109.1 no
H71 . C7 . H72 . 110.2 no
S4 . C7 . H73 . 109.3 no
H71 . C7 . H73 . 109.5 no
H72 . C7 . H73 . 109.3 no
S4 . C8 . H81 . 109.3 no
S4 . C8 . H82 . 108.9 no
H81 . C8 . H82 . 109.7 no
S4 . C8 . H83 . 109.3 no
H81 . C8 . H83 . 109.6 no
H82 . C8 . H83 . 110.0 no
S5 . C9 . H91 . 109.9 no
S5 . C9 . H92 . 110.1 no
H91 . C9 . H92 . 108.5 no
S5 . C9 . H93 . 110.1 no
H91 . C9 . H93 . 109.1 no
H92 . C9 . H93 . 109.2 no
S5 . C10 . H101 . 109.9 no
S5 . C10 . H102 . 109.9 no
H101 . C10 . H102 . 109.1 no
S5 . C10 . H103 . 110.0 no
H101 . C10 . H103 . 108.9 no
H102 . C10 . H103 . 108.9 no
S6 . C11 . H111 . 109.3 no
S6 . C11 . H112 . 109.2 no
H111 . C11 . H112 . 110.1 no
S6 . C11 . H113 . 109.3 no
H111 . C11 . H113 . 109.4 no
H112 . C11 . H113 . 109.6 no
S6 . C12 . H121 . 107.4 no
S6 . C12 . H122 . 109.2 no
H121 . C12 . H122 . 110.2 no
S6 . C12 . H123 . 109.2 no
H121 . C12 . H123 . 110.4 no
H122 . C12 . H123 . 110.5 no
S7 . C13 . H131 . 109.0 no
S7 . C13 . H132 . 110.4 no
H131 . C13 . H132 . 109.5 no
S7 . C13 . H133 . 109.1 no
H131 . C13 . H133 . 109.2 no
H132 . C13 . H133 . 109.6 no
S7 . C14 . H141 . 109.2 no
S7 . C14 . H142 . 108.5 no
H141 . C14 . H142 . 109.4 no
S7 . C14 . H143 . 110.1 no
H141 . C14 . H143 . 110.0 no
H142 . C14 . H143 . 109.7 no
S8 . C15 . H151 . 109.5 no
S8 . C15 . H152 . 110.2 no
H151 . C15 . H152 . 109.3 no
S8 . C15 . H153 . 109.8 no
H151 . C15 . H153 . 108.9 no
H152 . C15 . H153 . 109.2 no
S8 . C16 . H161 . 108.7 no
S8 . C16 . H162 . 108.9 no
H161 . C16 . H162 . 108.9 no
S8 . C16 . H163 . 110.4 no
H161 . C16 . H163 . 109.8 no
H162 . C16 . H163 . 110.1 no
C2 . S1 . C1 . 99.4(5) yes
C2 . S1 . O1 . 106.1(3) yes
C1 . S1 . O1 . 103.2(5) yes
C4 . S2 . C3 . 98.1(4) yes
C4 . S2 . O2 . 105.7(3) yes
C3 . S2 . O2 . 104.1(3) yes
C6 . S3 . C5 . 97.2(3) yes
C6 . S3 . O3 . 106.2(3) yes
C5 . S3 . O3 . 104.2(3) yes
C7 . S4 . C8 . 99.2(3) yes
C7 . S4 . O4 . 104.9(3) yes
C8 . S4 . O4 . 102.7(3) yes
C10 . S5 . C9 . 98.0(4) yes
C10 . S5 . O5 . 105.2(3) yes
C9 . S5 . O5 . 103.8(3) yes
C12 . S6 . C11 . 99.3(5) yes
C12 . S6 . O6 . 103.6(3) yes
C11 . S6 . O6 . 105.5(3) yes
C13 . S7 . C14 . 98.2(4) yes
C13 . S7 . O7 . 103.5(3) yes
C14 . S7 . O7 . 104.4(3) yes
C15 . S8 . C16 . 99.0(4) yes
C15 . S8 . O8 . 104.8(3) yes
C16 . S8 . O8 . 103.8(3) yes
S1 . O1 . Tb1 . 133.1(3) yes
S2 . O2 . Tb1 . 126.2(2) yes
S3 . O3 . Tb1 . 120.9(2) yes
S4 . O4 . Tb1 . 128.0(2) yes
S5 . O5 . Tb1 . 132.5(2) yes
S6 . O6 . Tb1 . 132.8(2) yes
S7 . O7 . Tb1 . 130.6(2) yes
S8 . O8 . Tb1 . 129.8(3) yes
O3 . Tb1 . O2 . 74.20(13) yes
O3 . Tb1 . O4 . 72.75(13) yes
O2 . Tb1 . O4 . 75.70(13) yes
O3 . Tb1 . O5 . 121.90(13) yes
O2 . Tb1 . O5 . 135.87(13) yes
O4 . Tb1 . O5 . 72.07(13) yes
O3 . Tb1 . O7 . 143.79(14) yes
O2 . Tb1 . O7 . 73.17(14) yes
O4 . Tb1 . O7 . 84.34(14) yes
O5 . Tb1 . O7 . 74.39(13) yes
O3 . Tb1 . O6 . 74.00(14) yes
O2 . Tb1 . O6 . 145.94(14) yes
O4 . Tb1 . O6 . 105.88(14) yes
O5 . Tb1 . O6 . 73.13(14) yes
O7 . Tb1 . O6 . 140.66(14) yes
O3 . Tb1 . O1 . 74.28(14) yes
O2 . Tb1 . O1 . 75.99(15) yes
O4 . Tb1 . O1 . 141.13(14) yes
O5 . Tb1 . O1 . 145.02(14) yes
O7 . Tb1 . O1 . 111.98(15) yes
O3 . Tb1 . O8 . 136.79(14) yes
O2 . Tb1 . O8 . 119.30(15) yes
O4 . Tb1 . O8 . 147.71(14) yes
O5 . Tb1 . O8 . 78.79(15) yes
O7 . Tb1 . O8 . 74.52(15) yes
O6 . Tb1 . O1 . 83.97(16) yes
O6 . Tb1 . O8 . 77.91(15) yes
O1 . Tb1 . O8 . 70.66(15) yes
Ag1 5_655 I2 . Ag1 . 57.49(3) yes
Ag4 . I4 . Ag3 . 63.80(2) yes
Ag4 . I4 . Ag2 . 67.28(3) yes
Ag3 . I4 . Ag2 . 61.78(3) yes
Ag3 7_656 I7 . Ag4 . 151.27(2) yes
Ag2 4_666 I5 . Ag3 4_666 61.34(2) yes
Ag2 4_666 I5 . Ag4 . 67.37(3) yes
Ag3 4_666 I5 . Ag4 . 125.28(3) yes
Ag2 4_666 I5 . Ag2 . 35.14(4) yes
Ag3 4_666 I5 . Ag2 . 60.98(3) yes
Ag4 . I5 . Ag2 . 66.46(3) yes
Ag1 5_655 I1 . Ag1 . 56.60(2) yes
Ag2 4_666 I6 . Ag4 . 67.37(3) yes
Ag2 4_666 I6 . Ag3 . 61.25(3) yes
Ag4 . I6 . Ag3 . 63.55(3) yes
Ag2 4_666 Ag4 . I6 . 57.37(3) yes
Ag2 4_666 Ag4 . I5 . 57.68(3) yes
I6 . Ag4 . I5 . 99.26(2) yes
Ag2 4_666 Ag4 . I4 . 86.21(3) yes
I6 . Ag4 . I4 . 116.14(3) yes
I5 . Ag4 . I4 . 101.65(2) yes
Ag2 4_666 Ag4 . I7 . 159.20(3) yes
I6 . Ag4 . I7 . 109.65(3) yes
I5 . Ag4 . I7 . 114.42(2) yes
I4 . Ag4 . I7 . 114.59(3) yes
Ag2 4_666 Ag4 . Ag3 . 56.21(3) yes
I6 . Ag4 . Ag3 . 57.42(3) yes
I5 . Ag4 . Ag3 . 111.47(3) yes
I4 . Ag4 . Ag3 . 58.74(2) yes
I7 . Ag4 . Ag3 . 133.87(3) yes
Ag2 4_666 Ag4 . Ag2 . 32.23(4) yes
I6 . Ag4 . Ag2 . 86.37(3) yes
I5 . Ag4 . Ag2 . 57.91(3) yes
I4 . Ag4 . Ag2 . 57.83(2) yes
I7 . Ag4 . Ag2 . 163.69(3) yes
Ag3 . Ag4 . Ag2 . 57.28(2) yes
I4 . Ag3 . I5 4_666 104.67(3) yes
I4 . Ag3 . I6 . 116.47(3) yes
I5 4_666 Ag3 . I6 . 107.47(3) yes
I4 . Ag3 . Ag4 . 57.47(3) yes
I5 4_666 Ag3 . Ag4 . 123.11(3) yes
I6 . Ag3 . Ag4 . 59.03(2) yes
I4 . Ag3 . I7 7_646 102.87(2) yes
I5 4_666 Ag3 . I7 7_646 109.77(3) yes
I6 . Ag3 . I7 7_646 115.02(2) yes
Ag4 . Ag3 . I7 7_646 126.31(2) yes
I4 . Ag3 . Ag2 4_666 91.17(4) yes
I5 4_666 Ag3 . Ag2 4_666 60.87(3) yes
I6 . Ag3 . Ag2 4_666 61.41(3) yes
Ag4 . Ag3 . Ag2 4_666 65.80(3) yes
I7 7_646 Ag3 . Ag2 4_666 165.07(3) yes
I4 . Ag3 . Ag2 . 60.08(3) yes
I5 4_666 Ag3 . Ag2 . 60.96(3) yes
I6 . Ag3 . Ag2 . 91.49(3) yes
Ag4 . Ag3 . Ag2 . 64.39(2) yes
I7 7_646 Ag3 . Ag2 . 153.38(3) yes
Ag2 4_666 Ag3 . Ag2 . 35.05(4) yes
I1 5_655 Ag1 . I1 . 99.64(3) yes
I1 5_655 Ag1 . I2 . 98.50(3) yes
I1 . Ag1 . I2 . 99.42(3) yes
I1 5_655 Ag1 . I3 . 116.35(3) yes
I1 . Ag1 . I3 . 119.44(2) yes
I2 . Ag1 . I3 . 119.51(3) yes
I1 5_655 Ag1 . Ag1 5_655 60.98(3) yes
I1 . Ag1 . Ag1 5_655 62.42(2) yes
I2 . Ag1 . Ag1 5_655 61.26(3) yes
I3 . Ag1 . Ag1 5_655 177.25(4) yes
Ag4 4_666 Ag2 . Ag4 . 147.77(4) yes
Ag4 4_666 Ag2 . I5 4_666 54.94(3) yes
Ag4 . Ag2 . I5 4_666 114.16(4) yes
Ag4 4_666 Ag2 . I6 4_666 55.26(3) yes
Ag4 . Ag2 . I6 4_666 149.92(4) yes
I5 4_666 Ag2 . I6 4_666 95.58(4) yes
Ag4 4_666 Ag2 . I5 . 113.24(4) yes
Ag4 . Ag2 . I5 . 55.64(3) yes
I5 4_666 Ag2 . I5 . 144.86(4) yes
I6 4_666 Ag2 . I5 . 102.27(4) yes
Ag4 4_666 Ag2 . I4 . 149.07(4) yes
Ag4 . Ag2 . I4 . 54.89(3) yes
I5 4_666 Ag2 . I4 . 100.78(3) yes
I6 4_666 Ag2 . I4 . 117.22(4) yes
I5 . Ag2 . I4 . 97.58(4) yes
Ag4 4_666 Ag2 . Ag3 . 110.12(4) yes
Ag4 . Ag2 . Ag3 . 58.33(3) yes
I5 4_666 Ag2 . Ag3 . 57.70(2) yes
I6 4_666 Ag2 . Ag3 . 147.38(4) yes
I5 . Ag2 . Ag3 . 110.33(4) yes
Ag4 4_666 Ag2 . Ag3 4_666 57.99(3) yes
Ag4 . Ag2 . Ag3 4_666 112.14(4) yes
I5 4_666 Ag2 . Ag3 4_666 110.55(4) yes
I6 4_666 Ag2 . Ag3 4_666 57.35(3) yes
I5 . Ag2 . Ag3 4_666 58.15(2) yes
Ag4 4_666 Ag2 . Ag2 4_666 72.38(6) yes
Ag4 . Ag2 . Ag2 4_666 75.39(7) yes
I5 4_666 Ag2 . Ag2 4_666 71.89(6) yes
I6 4_666 Ag2 . Ag2 4_666 120.82(8) yes
I5 . Ag2 . Ag2 4_666 72.97(7) yes
I4 . Ag2 . Ag3 . 58.13(3) yes
I4 . Ag2 . Ag3 4_666 148.45(4) yes
Ag3 . Ag2 . Ag3 4_666 144.95(4) yes
I4 . Ag2 . Ag2 4_666 121.91(8) yes
Ag3 . Ag2 . Ag2 4_666 71.70(6) yes
Ag3 4_666 Ag2 . Ag2 4_666 73.25(6) yes

loop_
_geom_bond_atom_site_label_1
_geom_bond_site_symmetry_1
_geom_bond_atom_site_label_2
_geom_bond_site_symmetry_2
_geom_bond_distance
_geom_bond_publ_flag
C1 . S1 . 1.744(10) yes
C1 . H11 . 0.960 no
C1 . H12 . 0.962 no
C1 . H13 . 0.963 no
C2 . S1 . 1.756(8) yes
C2 . H21 . 0.971 no
C2 . H22 . 0.969 no
C2 . H23 . 0.966 no
C3 . S2 . 1.772(7) yes
C3 . H31 . 0.958 no
C3 . H32 . 0.958 no
C3 . H33 . 0.957 no
C4 . S2 . 1.782(7) yes
C4 . H41 . 0.965 no
C4 . H42 . 0.959 no
C4 . H43 . 0.963 no
C5 . S3 . 1.776(6) yes
C5 . H51 . 0.964 no
C5 . H52 . 0.965 no
C5 . H53 . 0.958 no
C6 . S3 . 1.788(6) yes
C6 . H61 . 0.962 no
C6 . H62 . 0.963 no
C6 . H63 . 0.964 no
C7 . S4 . 1.780(7) yes
C7 . H71 . 0.955 no
C7 . H72 . 0.962 no
C7 . H73 . 0.959 no
C8 . S4 . 1.771(7) yes
C8 . H81 . 0.958 no
C8 . H82 . 0.963 no
C8 . H83 . 0.956 no
C9 . S5 . 1.783(7) yes
C9 . H91 . 0.963 no
C9 . H92 . 0.965 no
C9 . H93 . 0.966 no
C10 . S5 . 1.799(6) yes
C10 . H101 . 0.964 no
C10 . H102 . 0.957 no
C10 . H103 . 0.964 no
C11 . S6 . 1.776(8) yes
C11 . H111 . 0.962 no
C11 . H112 . 0.962 no
C11 . H113 . 0.963 no
C12 . S6 . 1.780(7) yes
C12 . H121 . 0.963 no
C12 . H122 . 0.962 no
C12 . H123 . 0.962 no
C13 . S7 . 1.784(8) yes
C13 . H131 . 0.959 no
C13 . H132 . 0.958 no
C13 . H133 . 0.965 no
C14 . S7 . 1.781(7) yes
C14 . H141 . 0.959 no
C14 . H142 . 0.958 no
C14 . H143 . 0.958 no
C15 . S8 . 1.778(7) yes
C15 . H151 . 0.962 no
C15 . H152 . 0.960 no
C15 . H153 . 0.961 no
C16 . S8 . 1.775(7) yes
C16 . H161 . 0.960 no
C16 . H162 . 0.966 no
C16 . H163 . 0.965 no
S1 . O1 . 1.515(5) yes
S2 . O2 . 1.534(4) yes
S3 . O3 . 1.526(4) yes
S4 . O4 . 1.527(4) yes
S5 . O5 . 1.524(4) yes
S6 . O6 . 1.522(4) yes
S7 . O7 . 1.530(4) yes
S8 . O8 . 1.524(4) yes
O1 . Tb1 . 2.358(4) yes
O2 . Tb1 . 2.381(4) yes
O3 . Tb1 . 2.408(4) yes
O4 . Tb1 . 2.372(4) yes
O5 . Tb1 . 2.366(4) yes
O6 . Tb1 . 2.364(4) yes
O7 . Tb1 . 2.365(4) yes
O8 . Tb1 . 2.350(4) yes
I2 . Ag1 5_655 2.9267(12) yes
I2 . Ag1 . 2.9267(12) yes
I3 . Ag1 . 2.7336(9) yes
I4 . Ag4 . 2.8544(7) yes
I4 . Ag3 . 2.8942(9) yes
I4 . Ag2 . 2.9536(13) yes
I7 . Ag3 7_656 2.8271(9) yes
I7 . Ag4 . 2.8027(9) yes
I5 . Ag2 4_666 2.9919(16) yes
I5 . Ag3 4_666 2.8924(9) yes
I5 . Ag4 . 2.8980(10) yes
I5 . Ag2 . 2.9743(14) yes
I1 . Ag1 5_655 2.9886(8) yes
I1 . Ag1 . 2.9483(8) yes
I6 . Ag2 4_666 2.9817(12) yes
I6 . Ag4 . 2.9092(9) yes
I6 . Ag3 . 2.8592(8) yes
Ag4 . Ag2 4_666 3.2677(14) yes
Ag4 . Ag3 . 3.0378(13) yes
Ag4 . Ag2 . 3.2186(13) yes
Ag3 . Ag2 4_666 2.9773(13) yes
Ag3 . Ag2 . 3.0028(13) yes
Ag1 . Ag1 5_655 2.8149(12) yes
Ag2 . Ag2 4_666 1.801(2) yes
